data_1568228
loop_
_publ_author_name
'Shen, Shen'
'Baryshnikov, Glib V.'
'Xie, Qishan'
'Wu, Bin'
'Lv, Meng'
'Sun, Hao'
'Li, Zhongyu'
'&#xc5;gren, Hans'
'Chen, Jinquan'
'Zhu, Liangliang'

_publ_section_title
;
 Making multi-twisted luminophores produce persistent room-temperature
 phosphorescence.
;
_journal_issue 4
_journal_name_full 'Chemical science'
_journal_page_first 970
_journal_page_last 978
_journal_paper_doi 10.1039/d2sc05741g
_journal_volume 14
_journal_year 2023
_chemical_formula_sum 'C30 H20 F2 S4'
_chemical_formula_weight 546.70
_space_group_crystal_system triclinic
_space_group_IT_number 2
_space_group_name_Hall '-P 1'
_space_group_name_H-M_alt 'P -1'
_atom_sites_solution_hydrogens geom
_audit_block_doi 10.5517/ccdc.csd.cc27v6dq
_audit_creation_method SHELXL-2016/6
_audit_update_record
;
2021-04-28 deposited with the CCDC.	2023-01-05 downloaded from the CCDC.
;
_cell_angle_alpha 76.2930(10)
_cell_angle_beta 88.135(2)
_cell_angle_gamma 88.840(2)
_cell_formula_units_Z 3
_cell_length_a 9.6203(3)
_cell_length_b 14.1325(5)
_cell_length_c 14.9666(5)
_cell_measurement_reflns_used 1820
_cell_measurement_temperature 298(2)
_cell_measurement_theta_max 32.12
_cell_measurement_theta_min 4.73
_cell_volume 1975.68(11)
_computing_cell_refinement 'Bruker SAINT'
_computing_data_collection 'Bruker APEX2'
_computing_data_reduction 'Bruker SAINT'
_computing_molecular_graphics 'Bruker SHELXTL'
_computing_publication_material 'Bruker SHELXTL'
_computing_structure_refinement 'SHELXL-2016/6 (Sheldrick, 2016)'
_computing_structure_solution 'SHELXT 2014/5 (Sheldrick, 2014)'
_diffrn_ambient_temperature 298(2)
_diffrn_measured_fraction_theta_full 0.997
_diffrn_measured_fraction_theta_max 0.997
_diffrn_measurement_device_type 'Bruker APEX-II CCD'
_diffrn_measurement_method '\f and \w scans'
_diffrn_radiation_type GaK\a
_diffrn_radiation_wavelength 1.34138
_diffrn_reflns_av_R_equivalents 0.0326
_diffrn_reflns_av_unetI/netI 0.0288
_diffrn_reflns_Laue_measured_fraction_full 0.997
_diffrn_reflns_Laue_measured_fraction_max 0.997
_diffrn_reflns_limit_h_max 12
_diffrn_reflns_limit_h_min -12
_diffrn_reflns_limit_k_max 17
_diffrn_reflns_limit_k_min -17
_diffrn_reflns_limit_l_max 19
_diffrn_reflns_limit_l_min -19
_diffrn_reflns_number 35784
_diffrn_reflns_point_group_measured_fraction_full 0.997
_diffrn_reflns_point_group_measured_fraction_max 0.997
_diffrn_reflns_theta_full 53.594
_diffrn_reflns_theta_max 58.492
_diffrn_reflns_theta_min 4.000
_exptl_absorpt_coefficient_mu 2.359
_exptl_absorpt_correction_T_max 0.752
_exptl_absorpt_correction_T_min 0.577
_exptl_absorpt_correction_type multi-scan
_exptl_absorpt_process_details sadabs
_exptl_crystal_colour colourless
_exptl_crystal_density_diffrn 1.378
_exptl_crystal_description block
_exptl_crystal_F_000 846
_exptl_crystal_size_max 0.270
_exptl_crystal_size_mid 0.090
_exptl_crystal_size_min 0.030
_refine_diff_density_max 0.251
_refine_diff_density_min -0.273
_refine_diff_density_rms 0.040
_refine_ls_extinction_method none
_refine_ls_goodness_of_fit_ref 1.044
_refine_ls_hydrogen_treatment constr
_refine_ls_matrix_type full
_refine_ls_number_parameters 487
_refine_ls_number_reflns 8473
_refine_ls_number_restraints 0
_refine_ls_restrained_S_all 1.044
_refine_ls_R_factor_all 0.0356
_refine_ls_R_factor_gt 0.0316
_refine_ls_shift/su_max 0.001
_refine_ls_shift/su_mean 0.000
_refine_ls_structure_factor_coef Fsqd
_refine_ls_weighting_details 'w=1/[\s^2^(Fo^2^)+(0.0426P)^2^+0.4131P] where P=(Fo^2^+2Fc^2^)/3'
_refine_ls_weighting_scheme calc
_refine_ls_wR_factor_gt 0.0857
_refine_ls_wR_factor_ref 0.0889
_reflns_Friedel_coverage 0.000
_reflns_number_gt 7576
_reflns_number_total 8473
_reflns_threshold_expression 'I > 2\s(I)'
_cod_data_source_file d2sc05741g7.cif
_cod_data_source_block ga_90923d_a
_cod_depositor_comments 'Adding full bibliography for 1568224--1568235.cif.'
_cod_database_code 1568228
_shelx_shelxl_version_number 2016/6
_shelx_space_group_comment
; 
The symmetry employed for this shelxl refinement is uniquely defined 
by the following loop, which should always be used as a source of 
symmetry information in preference to the above space-group names. 
They are only intended as comments. 
;
_shelx_estimated_absorpt_t_min 0.568
_shelx_estimated_absorpt_t_max 0.933

loop_
_space_group_symop_operation_xyz
'x, y, z'
'-x, -y, -z'

loop_
_atom_site_label
_atom_site_type_symbol
_atom_site_fract_x
_atom_site_fract_y
_atom_site_fract_z
_atom_site_U_iso_or_equiv
_atom_site_adp_type
_atom_site_occupancy
_atom_site_site_symmetry_order
_atom_site_calc_flag
_atom_site_refinement_flags_posn
_atom_site_refinement_flags_adp
_atom_site_refinement_flags_occupancy
_atom_site_disorder_assembly
_atom_site_disorder_group
F1 F 0.40241(9) 0.86760(6) 0.41503(6) 0.0532(2) Uani 1 1 d . . . . .
S1 S 0.70529(4) 0.88580(2) 0.39129(3) 0.05236(10) Uani 1 1 d . . . . .
S2 S 0.17765(3) 0.95258(2) 0.51475(3) 0.05430(11) Uani 1 1 d . . . . .
C1 C 0.59255(14) 0.95093(9) 0.45121(10) 0.0407(3) Uani 1 1 d . . . . .
C2 C 0.45111(14) 0.93197(9) 0.45922(10) 0.0413(3) Uani 1 1 d . . . . .
C3 C 0.35712(13) 0.97698(9) 0.50829(10) 0.0412(3) Uani 1 1 d . . . . .
C4 C 0.67549(13) 0.76401(9) 0.45312(10) 0.0420(3) Uani 1 1 d . . . . .
C5 C 0.65651(16) 0.73783(11) 0.54753(11) 0.0513(3) Uani 1 1 d . . . . .
H5 H 0.654982 0.785153 0.581433 0.062 Uiso 1 1 calc R U . . .
C6 C 0.63977(18) 0.64081(12) 0.59140(12) 0.0613(4) Uani 1 1 d . . . . .
H6 H 0.625067 0.623018 0.654868 0.074 Uiso 1 1 calc R U . . .
C7 C 0.6448(2) 0.57049(12) 0.54157(15) 0.0693(5) Uani 1 1 d . . . . .
H7 H 0.634823 0.505218 0.571391 0.083 Uiso 1 1 calc R U . . .
C8 C 0.6644(2) 0.59675(12) 0.44827(15) 0.0722(5) Uani 1 1 d . . . . .
H8 H 0.667181 0.549042 0.414793 0.087 Uiso 1 1 calc R U . . .
C9 C 0.68007(18) 0.69324(11) 0.40300(12) 0.0567(4) Uani 1 1 d . . . . .
H9 H 0.693603 0.710548 0.339434 0.068 Uiso 1 1 calc R U . . .
C10 C 0.16805(14) 0.82389(10) 0.54717(10) 0.0435(3) Uani 1 1 d . . . . .
C11 C 0.04564(15) 0.78470(11) 0.52731(12) 0.0528(3) Uani 1 1 d . . . . .
H11 H -0.024605 0.825434 0.497944 0.063 Uiso 1 1 calc R U . . .
C12 C 0.02748(17) 0.68509(12) 0.55102(13) 0.0617(4) Uani 1 1 d . . . . .
H12 H -0.055233 0.659048 0.537740 0.074 Uiso 1 1 calc R U . . .
C13 C 0.13053(18) 0.62434(11) 0.59397(13) 0.0619(4) Uani 1 1 d . . . . .
H13 H 0.118831 0.557211 0.608487 0.074 Uiso 1 1 calc R U . . .
C14 C 0.25104(19) 0.66319(12) 0.61543(13) 0.0653(4) Uani 1 1 d . . . . .
H14 H 0.320489 0.622000 0.645242 0.078 Uiso 1 1 calc R U . . .
C15 C 0.27051(17) 0.76245(11) 0.59337(12) 0.0587(4) Uani 1 1 d . . . . .
H15 H 0.351778 0.788144 0.609328 0.070 Uiso 1 1 calc R U . . .
F2 F 1.02070(9) 0.34732(6) 0.04517(6) 0.0524(2) Uani 1 1 d . . . . .
F3 F 0.81239(9) 0.59035(6) 0.24572(6) 0.0540(2) Uani 1 1 d . . . . .
S3 S 1.24011(3) 0.42059(2) 0.14253(3) 0.04862(10) Uani 1 1 d . . . . .
S4 S 1.11425(4) 0.56240(3) 0.26504(3) 0.05488(11) Uani 1 1 d . . . . .
S5 S 0.59155(4) 0.51561(3) 0.14399(4) 0.06290(12) Uani 1 1 d . . . . .
S6 S 0.71760(4) 0.37308(2) 0.02686(3) 0.05048(10) Uani 1 1 d . . . . .
C16 C 0.96862(14) 0.40890(9) 0.09433(9) 0.0399(3) Uani 1 1 d . . . . .
C17 C 1.06043(13) 0.44866(9) 0.14451(9) 0.0388(3) Uani 1 1 d . . . . .
C18 C 1.00660(13) 0.51467(9) 0.19384(9) 0.0395(3) Uani 1 1 d . . . . .
C19 C 0.86450(14) 0.53391(9) 0.19155(10) 0.0411(3) Uani 1 1 d . . . . .
C20 C 0.77291(13) 0.49449(9) 0.14111(10) 0.0409(3) Uani 1 1 d . . . . .
C21 C 0.82716(14) 0.42847(9) 0.09190(9) 0.0400(3) Uani 1 1 d . . . . .
C22 C 1.24686(14) 0.29321(10) 0.18971(10) 0.0432(3) Uani 1 1 d . . . . .
C23 C 1.14320(16) 0.24002(11) 0.24361(11) 0.0559(4) Uani 1 1 d . . . . .
H23 H 1.061119 0.270735 0.256470 0.067 Uiso 1 1 calc R U . . .
C24 C 1.1614(2) 0.14095(12) 0.27854(13) 0.0672(5) Uani 1 1 d . . . . .
H24 H 1.090315 0.105116 0.313712 0.081 Uiso 1 1 calc R U . . .
C25 C 1.2823(2) 0.09526(13) 0.26194(15) 0.0739(5) Uani 1 1 d . . . . .
H25 H 1.293656 0.028578 0.285398 0.089 Uiso 1 1 calc R U . . .
C26 C 1.3873(2) 0.14851(15) 0.21030(18) 0.0871(7) Uani 1 1 d . . . . .
H26 H 1.470699 0.117805 0.200053 0.105 Uiso 1 1 calc R U . . .
C27 C 1.37022(18) 0.24715(13) 0.17347(15) 0.0700(5) Uani 1 1 d . . . . .
H27 H 1.441311 0.282499 0.137897 0.084 Uiso 1 1 calc R U . . .
C28 C 1.07919(15) 0.68920(10) 0.23553(11) 0.0477(3) Uani 1 1 d . . . . .
C29 C 1.0410(2) 0.73998(12) 0.14972(13) 0.0648(4) Uani 1 1 d . . . . .
H29 H 1.025059 0.707233 0.104028 0.078 Uiso 1 1 calc R U . . .
C30 C 1.0263(2) 0.84044(14) 0.13165(17) 0.0816(6) Uani 1 1 d . . . . .
H30 H 0.998238 0.874992 0.074039 0.098 Uiso 1 1 calc R U . . .
C31 C 1.0529(2) 0.88942(14) 0.19847(19) 0.0838(6) Uani 1 1 d . . . . .
H31 H 1.044582 0.956934 0.185699 0.101 Uiso 1 1 calc R U . . .
C32 C 1.0916(3) 0.83844(16) 0.28355(18) 0.0869(6) Uani 1 1 d . . . . .
H32 H 1.109994 0.871406 0.328688 0.104 Uiso 1 1 calc R U . . .
C33 C 1.1036(2) 0.73880(14) 0.30274(14) 0.0726(5) Uani 1 1 d . . . . .
H33 H 1.128207 0.704436 0.361201 0.087 Uiso 1 1 calc R U . . .
C34 C 0.57632(14) 0.64112(11) 0.14215(11) 0.0490(3) Uani 1 1 d . . . . .
C35 C 0.65048(18) 0.71056(13) 0.07958(14) 0.0669(5) Uani 1 1 d . . . . .
H35 H 0.712139 0.692078 0.037460 0.080 Uiso 1 1 calc R U . . .
C36 C 0.6328(2) 0.80784(14) 0.0797(2) 0.0900(7) Uani 1 1 d . . . . .
H36 H 0.684550 0.854636 0.038580 0.108 Uiso 1 1 calc R U . . .
C37 C 0.5402(2) 0.83564(16) 0.1397(2) 0.0899(7) Uani 1 1 d . . . . .
H37 H 0.529206 0.901224 0.139409 0.108 Uiso 1 1 calc R U . . .
C38 C 0.4641(2) 0.76797(17) 0.19967(17) 0.0832(6) Uani 1 1 d . . . . .
H38 H 0.399481 0.787507 0.239506 0.100 Uiso 1 1 calc R U . . .
C39 C 0.48185(18) 0.66966(14) 0.20208(13) 0.0653(4) Uani 1 1 d . . . . .
H39 H 0.430284 0.623370 0.243915 0.078 Uiso 1 1 calc R U . . .
C40 C 0.73845(14) 0.24772(9) 0.07988(10) 0.0433(3) Uani 1 1 d . . . . .
C41 C 0.77437(19) 0.21177(11) 0.17034(12) 0.0607(4) Uani 1 1 d . . . . .
H41 H 0.792862 0.254309 0.207185 0.073 Uiso 1 1 calc R U . . .
C42 C 0.7827(2) 0.11231(13) 0.20582(14) 0.0708(5) Uani 1 1 d . . . . .
H42 H 0.808426 0.088215 0.266424 0.085 Uiso 1 1 calc R U . . .
C43 C 0.7535(2) 0.04872(12) 0.15287(15) 0.0708(5) Uani 1 1 d . . . . .
H43 H 0.759896 -0.018158 0.177026 0.085 Uiso 1 1 calc R U . . .
C44 C 0.7148(3) 0.08492(13) 0.06394(15) 0.0784(6) Uani 1 1 d . . . . .
H44 H 0.692539 0.042170 0.028088 0.094 Uiso 1 1 calc R U . . .
C45 C 0.7082(2) 0.18402(12) 0.02680(12) 0.0633(4) Uani 1 1 d . . . . .
H45 H 0.683465 0.207700 -0.034059 0.076 Uiso 1 1 calc R U . . .

loop_
_atom_site_aniso_label
_atom_site_aniso_U_11
_atom_site_aniso_U_22
_atom_site_aniso_U_33
_atom_site_aniso_U_23
_atom_site_aniso_U_13
_atom_site_aniso_U_12
F1 0.0519(5) 0.0426(4) 0.0709(5) -0.0237(4) -0.0080(4) -0.0038(3)
S1 0.0566(2) 0.03519(17) 0.0636(2) -0.01050(15) 0.01388(17) 0.00126(14)
S2 0.03496(16) 0.03478(17) 0.0905(3) -0.00903(17) -0.00616(16) 0.00113(12)
C1 0.0416(6) 0.0270(5) 0.0519(7) -0.0064(5) -0.0006(5) 0.0027(5)
C2 0.0425(7) 0.0270(6) 0.0543(8) -0.0086(5) -0.0065(6) -0.0005(5)
C3 0.0365(6) 0.0284(6) 0.0564(8) -0.0047(5) -0.0051(5) 0.0007(5)
C4 0.0395(6) 0.0326(6) 0.0550(8) -0.0126(5) -0.0043(5) 0.0054(5)
C5 0.0559(8) 0.0440(7) 0.0552(8) -0.0143(6) -0.0071(7) 0.0042(6)
C6 0.0619(9) 0.0534(9) 0.0616(10) 0.0009(7) -0.0083(8) 0.0031(7)
C7 0.0700(11) 0.0351(7) 0.0968(14) -0.0023(8) -0.0106(10) -0.0004(7)
C8 0.0881(13) 0.0407(8) 0.0945(14) -0.0294(9) -0.0069(11) 0.0032(8)
C9 0.0671(10) 0.0441(8) 0.0634(9) -0.0219(7) -0.0040(7) 0.0053(7)
C10 0.0399(6) 0.0367(6) 0.0523(8) -0.0076(6) 0.0016(5) -0.0027(5)
C11 0.0387(7) 0.0468(8) 0.0715(10) -0.0110(7) -0.0008(6) -0.0036(6)
C12 0.0494(8) 0.0501(9) 0.0857(12) -0.0157(8) 0.0044(8) -0.0145(7)
C13 0.0641(10) 0.0386(7) 0.0781(11) -0.0054(7) 0.0158(8) -0.0104(7)
C14 0.0616(10) 0.0460(8) 0.0781(11) 0.0054(8) -0.0034(8) 0.0044(7)
C15 0.0492(8) 0.0462(8) 0.0746(10) -0.0004(7) -0.0123(7) -0.0048(6)
F2 0.0548(5) 0.0471(4) 0.0593(5) -0.0212(4) -0.0020(4) 0.0046(4)
F3 0.0473(4) 0.0553(5) 0.0661(5) -0.0281(4) -0.0019(4) 0.0053(4)
S3 0.03424(16) 0.03952(17) 0.0666(2) -0.00200(15) 0.00082(14) -0.00056(12)
S4 0.0530(2) 0.04636(19) 0.0678(2) -0.01565(17) -0.02234(17) -0.00178(15)
S5 0.03341(17) 0.0446(2) 0.1114(4) -0.0192(2) -0.00590(19) -0.00296(14)
S6 0.0578(2) 0.03260(16) 0.0595(2) -0.00489(14) -0.02210(16) -0.00511(14)
C16 0.0442(7) 0.0296(6) 0.0446(7) -0.0059(5) -0.0015(5) 0.0000(5)
C17 0.0345(6) 0.0309(6) 0.0473(7) -0.0015(5) -0.0020(5) -0.0009(5)
C18 0.0381(6) 0.0311(6) 0.0478(7) -0.0057(5) -0.0052(5) -0.0032(5)
C19 0.0400(6) 0.0335(6) 0.0498(7) -0.0098(5) -0.0013(5) -0.0002(5)
C20 0.0342(6) 0.0315(6) 0.0546(8) -0.0048(5) -0.0037(5) -0.0020(5)
C21 0.0425(6) 0.0279(5) 0.0473(7) -0.0033(5) -0.0076(5) -0.0047(5)
C22 0.0408(7) 0.0399(7) 0.0472(7) -0.0072(5) -0.0026(5) 0.0055(5)
C23 0.0487(8) 0.0470(8) 0.0638(9) 0.0017(7) 0.0050(7) 0.0057(6)
C24 0.0660(10) 0.0494(9) 0.0752(11) 0.0079(8) -0.0045(8) -0.0036(8)
C25 0.0846(13) 0.0410(8) 0.0909(13) -0.0045(8) -0.0167(11) 0.0132(8)
C26 0.0704(12) 0.0617(11) 0.1226(18) -0.0120(11) 0.0064(12) 0.0279(10)
C27 0.0511(9) 0.0580(10) 0.0930(13) -0.0057(9) 0.0142(9) 0.0128(7)
C28 0.0433(7) 0.0449(7) 0.0591(8) -0.0201(6) 0.0002(6) -0.0068(6)
C29 0.0841(12) 0.0473(8) 0.0659(10) -0.0175(8) -0.0101(9) -0.0068(8)
C30 0.0960(15) 0.0511(10) 0.0941(15) -0.0080(10) -0.0162(12) -0.0015(10)
C31 0.0828(13) 0.0473(10) 0.130(2) -0.0373(12) -0.0005(13) -0.0013(9)
C32 0.1097(17) 0.0669(12) 0.0993(16) -0.0494(12) -0.0024(13) -0.0070(11)
C33 0.0918(14) 0.0668(11) 0.0676(11) -0.0312(9) -0.0064(10) -0.0091(10)
C34 0.0357(6) 0.0475(8) 0.0649(9) -0.0152(7) -0.0087(6) 0.0043(5)
C35 0.0566(9) 0.0521(9) 0.0871(13) -0.0080(8) 0.0065(9) 0.0026(7)
C36 0.0695(12) 0.0500(10) 0.143(2) -0.0066(12) -0.0055(13) -0.0029(9)
C37 0.0687(12) 0.0589(11) 0.155(2) -0.0480(14) -0.0304(14) 0.0097(10)
C38 0.0692(12) 0.0927(16) 0.1041(16) -0.0560(14) -0.0131(11) 0.0212(11)
C39 0.0494(9) 0.0754(11) 0.0729(11) -0.0221(9) 0.0003(8) 0.0058(8)
C40 0.0427(7) 0.0324(6) 0.0531(8) -0.0062(5) -0.0053(6) -0.0057(5)
C41 0.0796(11) 0.0427(8) 0.0573(9) -0.0037(7) -0.0154(8) -0.0153(7)
C42 0.0781(12) 0.0497(9) 0.0736(11) 0.0106(8) -0.0210(9) -0.0120(8)
C43 0.0739(11) 0.0336(7) 0.0985(14) -0.0026(8) -0.0048(10) -0.0026(7)
C44 0.1113(16) 0.0421(9) 0.0860(13) -0.0228(9) 0.0009(12) -0.0143(9)
C45 0.0880(12) 0.0437(8) 0.0598(9) -0.0134(7) -0.0100(8) -0.0131(8)

loop_
_atom_type_symbol
_atom_type_description
_atom_type_scat_dispersion_real
_atom_type_scat_dispersion_imag
_atom_type_scat_source
C C 0.0137 0.0067 'International Tables Vol C Tables 4.2.6.8 and 6.1.1.4'
H H 0.0000 0.0000 'International Tables Vol C Tables 4.2.6.8 and 6.1.1.4'
F F 0.0583 0.0400 'International Tables Vol C Tables 4.2.6.8 and 6.1.1.4'
S S 0.2925 0.4295 'International Tables Vol C Tables 4.2.6.8 and 6.1.1.4'

loop_
_citation_id
_citation_doi
_citation_year
1 10.1039/d1tc01605a 2021

loop_
_geom_angle_atom_site_label_1
_geom_angle_atom_site_label_2
_geom_angle_atom_site_label_3
_geom_angle
_geom_angle_site_symmetry_1
_geom_angle_site_symmetry_3
_geom_angle_publ_flag
C1 S1 C4 101.34(6) . . ?
C3 S2 C10 104.64(6) . . ?
C2 C1 C3 118.31(12) . 2_676 ?
C2 C1 S1 120.47(10) . . ?
C3 C1 S1 121.22(10) 2_676 . ?
F1 C2 C3 118.22(12) . . ?
F1 C2 C1 117.90(12) . . ?
C3 C2 C1 123.87(12) . . ?
C2 C3 C1 117.76(12) . 2_676 ?
C2 C3 S2 122.40(10) . . ?
C1 C3 S2 119.71(10) 2_676 . ?
C5 C4 C9 120.06(13) . . ?
C5 C4 S1 122.87(10) . . ?
C9 C4 S1 116.97(12) . . ?
C4 C5 C6 119.60(14) . . ?
C4 C5 H5 120.2 . . ?
C6 C5 H5 120.2 . . ?
C7 C6 C5 120.29(17) . . ?
C7 C6 H6 119.9 . . ?
C5 C6 H6 119.9 . . ?
C8 C7 C6 119.85(15) . . ?
C8 C7 H7 120.1 . . ?
C6 C7 H7 120.1 . . ?
C7 C8 C9 120.82(16) . . ?
C7 C8 H8 119.6 . . ?
C9 C8 H8 119.6 . . ?
C8 C9 C4 119.38(16) . . ?
C8 C9 H9 120.3 . . ?
C4 C9 H9 120.3 . . ?
C11 C10 C15 119.37(13) . . ?
C11 C10 S2 115.75(11) . . ?
C15 C10 S2 124.82(11) . . ?
C12 C11 C10 120.07(14) . . ?
C12 C11 H11 120.0 . . ?
C10 C11 H11 120.0 . . ?
C13 C12 C11 120.46(15) . . ?
C13 C12 H12 119.8 . . ?
C11 C12 H12 119.8 . . ?
C12 C13 C14 119.58(15) . . ?
C12 C13 H13 120.2 . . ?
C14 C13 H13 120.2 . . ?
C13 C14 C15 120.86(16) . . ?
C13 C14 H14 119.6 . . ?
C15 C14 H14 119.6 . . ?
C14 C15 C10 119.61(15) . . ?
C14 C15 H15 120.2 . . ?
C10 C15 H15 120.2 . . ?
C17 S3 C22 103.45(6) . . ?
C18 S4 C28 104.43(6) . . ?
C20 S5 C34 103.66(6) . . ?
C21 S6 C40 102.26(6) . . ?
F2 C16 C21 118.13(12) . . ?
F2 C16 C17 117.81(11) . . ?
C21 C16 C17 124.06(12) . . ?
C16 C17 C18 117.74(11) . . ?
C16 C17 S3 120.98(10) . . ?
C18 C17 S3 121.23(10) . . ?
C19 C18 C17 118.05(12) . . ?
C19 C18 S4 121.21(10) . . ?
C17 C18 S4 120.48(10) . . ?
F3 C19 C20 118.33(11) . . ?
F3 C19 C18 117.41(12) . . ?
C20 C19 C18 124.16(12) . . ?
C19 C20 C21 117.57(12) . . ?
C19 C20 S5 123.10(10) . . ?
C21 C20 S5 119.11(10) . . ?
C16 C21 C20 118.35(12) . . ?
C16 C21 S6 120.88(10) . . ?
C20 C21 S6 120.76(10) . . ?
C23 C22 C27 119.41(14) . . ?
C23 C22 S3 125.04(11) . . ?
C27 C22 S3 115.47(12) . . ?
C22 C23 C24 119.97(15) . . ?
C22 C23 H23 120.0 . . ?
C24 C23 H23 120.0 . . ?
C25 C24 C23 120.70(17) . . ?
C25 C24 H24 119.7 . . ?
C23 C24 H24 119.7 . . ?
C24 C25 C26 119.50(16) . . ?
C24 C25 H25 120.3 . . ?
C26 C25 H25 120.3 . . ?
C25 C26 C27 120.65(17) . . ?
C25 C26 H26 119.7 . . ?
C27 C26 H26 119.7 . . ?
C26 C27 C22 119.74(17) . . ?
C26 C27 H27 120.1 . . ?
C22 C27 H27 120.1 . . ?
C29 C28 C33 119.72(15) . . ?
C29 C28 S4 124.01(12) . . ?
C33 C28 S4 116.07(13) . . ?
C28 C29 C30 119.50(17) . . ?
C28 C29 H29 120.2 . . ?
C30 C29 H29 120.2 . . ?
C31 C30 C29 120.4(2) . . ?
C31 C30 H30 119.8 . . ?
C29 C30 H30 119.8 . . ?
C32 C31 C30 119.73(18) . . ?
C32 C31 H31 120.1 . . ?
C30 C31 H31 120.1 . . ?
C31 C32 C33 120.30(19) . . ?
C31 C32 H32 119.9 . . ?
C33 C32 H32 119.9 . . ?
C32 C33 C28 120.31(19) . . ?
C32 C33 H33 119.8 . . ?
C28 C33 H33 119.8 . . ?
C39 C34 C35 119.59(15) . . ?
C39 C34 S5 118.43(13) . . ?
C35 C34 S5 121.88(13) . . ?
C34 C35 C36 119.68(19) . . ?
C34 C35 H35 120.2 . . ?
C36 C35 H35 120.2 . . ?
C37 C36 C35 120.5(2) . . ?
C37 C36 H36 119.8 . . ?
C35 C36 H36 119.8 . . ?
C38 C37 C36 120.16(19) . . ?
C38 C37 H37 119.9 . . ?
C36 C37 H37 119.9 . . ?
C37 C38 C39 120.4(2) . . ?
C37 C38 H38 119.8 . . ?
C39 C38 H38 119.8 . . ?
C34 C39 C38 119.60(19) . . ?
C34 C39 H39 120.2 . . ?
C38 C39 H39 120.2 . . ?
C45 C40 C41 119.56(14) . . ?
C45 C40 S6 115.92(12) . . ?
C41 C40 S6 124.41(11) . . ?
C40 C41 C42 119.67(16) . . ?
C40 C41 H41 120.2 . . ?
C42 C41 H41 120.2 . . ?
C43 C42 C41 120.85(17) . . ?
C43 C42 H42 119.6 . . ?
C41 C42 H42 119.6 . . ?
C44 C43 C42 119.12(15) . . ?
C44 C43 H43 120.4 . . ?
C42 C43 H43 120.4 . . ?
C43 C44 C45 120.85(17) . . ?
C43 C44 H44 119.6 . . ?
C45 C44 H44 119.6 . . ?
C40 C45 C44 119.92(17) . . ?
C40 C45 H45 120.0 . . ?
C44 C45 H45 120.0 . . ?

loop_
_geom_bond_atom_site_label_1
_geom_bond_atom_site_label_2
_geom_bond_distance
_geom_bond_site_symmetry_2
_geom_bond_publ_flag
F1 C2 1.3442(15) . ?
S1 C1 1.7649(13) . ?
S1 C4 1.7745(14) . ?
S2 C3 1.7626(13) . ?
S2 C10 1.7712(13) . ?
C1 C2 1.3881(19) . ?
C1 C3 1.4041(19) 2_676 ?
C2 C3 1.3844(19) . ?
C4 C5 1.380(2) . ?
C4 C9 1.384(2) . ?
C5 C6 1.383(2) . ?
C5 H5 0.9300 . ?
C6 C7 1.376(3) . ?
C6 H6 0.9300 . ?
C7 C8 1.365(3) . ?
C7 H7 0.9300 . ?
C8 C9 1.380(2) . ?
C8 H8 0.9300 . ?
C9 H9 0.9300 . ?
C10 C11 1.382(2) . ?
C10 C15 1.389(2) . ?
C11 C12 1.381(2) . ?
C11 H11 0.9300 . ?
C12 C13 1.371(2) . ?
C12 H12 0.9300 . ?
C13 C14 1.372(3) . ?
C13 H13 0.9300 . ?
C14 C15 1.378(2) . ?
C14 H14 0.9300 . ?
C15 H15 0.9300 . ?
F2 C16 1.3460(15) . ?
F3 C19 1.3449(15) . ?
S3 C17 1.7665(13) . ?
S3 C22 1.7718(14) . ?
S4 C18 1.7618(13) . ?
S4 C28 1.7692(15) . ?
S5 C20 1.7650(13) . ?
S5 C34 1.7705(15) . ?
S6 C21 1.7698(13) . ?
S6 C40 1.7716(13) . ?
C16 C21 1.3831(19) . ?
C16 C17 1.3868(18) . ?
C17 C18 1.4020(18) . ?
C18 C19 1.3883(18) . ?
C19 C20 1.3853(19) . ?
C20 C21 1.4022(19) . ?
C22 C23 1.379(2) . ?
C22 C27 1.384(2) . ?
C23 C24 1.383(2) . ?
C23 H23 0.9300 . ?
C24 C25 1.364(3) . ?
C24 H24 0.9300 . ?
C25 C26 1.374(3) . ?
C25 H25 0.9300 . ?
C26 C27 1.381(3) . ?
C26 H26 0.9300 . ?
C27 H27 0.9300 . ?
C28 C29 1.372(2) . ?
C28 C33 1.384(2) . ?
C29 C30 1.386(2) . ?
C29 H29 0.9300 . ?
C30 C31 1.377(3) . ?
C30 H30 0.9300 . ?
C31 C32 1.365(3) . ?
C31 H31 0.9300 . ?
C32 C33 1.372(3) . ?
C32 H32 0.9300 . ?
C33 H33 0.9300 . ?
C34 C39 1.377(2) . ?
C34 C35 1.378(2) . ?
C35 C36 1.382(3) . ?
C35 H35 0.9300 . ?
C36 C37 1.361(4) . ?
C36 H36 0.9300 . ?
C37 C38 1.355(3) . ?
C37 H37 0.9300 . ?
C38 C39 1.388(3) . ?
C38 H38 0.9300 . ?
C39 H39 0.9300 . ?
C40 C45 1.375(2) . ?
C40 C41 1.381(2) . ?
C41 C42 1.382(2) . ?
C41 H41 0.9300 . ?
C42 C43 1.370(3) . ?
C42 H42 0.9300 . ?
C43 C44 1.369(3) . ?
C43 H43 0.9300 . ?
C44 C45 1.380(2) . ?
C44 H44 0.9300 . ?
C45 H45 0.9300 . ?

loop_
_geom_torsion_atom_site_label_1
_geom_torsion_atom_site_label_2
_geom_torsion_atom_site_label_3
_geom_torsion_atom_site_label_4
_geom_torsion
_geom_torsion_site_symmetry_1
_geom_torsion_site_symmetry_2
_geom_torsion_site_symmetry_3
_geom_torsion_site_symmetry_4
_geom_torsion_publ_flag
C4 S1 C1 C2 -57.86(12) . . . . ?
C4 S1 C1 C3 122.25(11) . . . 2_676 ?
C3 C1 C2 F1 175.60(11) 2_676 . . . ?
S1 C1 C2 F1 -4.29(17) . . . . ?
C3 C1 C2 C3 -2.9(2) 2_676 . . . ?
S1 C1 C2 C3 177.19(10) . . . . ?
F1 C2 C3 C1 -175.61(11) . . . 2_676 ?
C1 C2 C3 C1 2.9(2) . . . 2_676 ?
F1 C2 C3 S2 0.14(18) . . . . ?
C1 C2 C3 S2 178.66(11) . . . . ?
C10 S2 C3 C2 50.41(13) . . . . ?
C10 S2 C3 C1 -133.93(11) . . . 2_676 ?
C1 S1 C4 C5 -38.79(13) . . . . ?
C1 S1 C4 C9 144.98(12) . . . . ?
C9 C4 C5 C6 -1.1(2) . . . . ?
S1 C4 C5 C6 -177.21(12) . . . . ?
C4 C5 C6 C7 1.3(2) . . . . ?
C5 C6 C7 C8 -0.9(3) . . . . ?
C6 C7 C8 C9 0.4(3) . . . . ?
C7 C8 C9 C4 -0.1(3) . . . . ?
C5 C4 C9 C8 0.5(2) . . . . ?
S1 C4 C9 C8 176.86(14) . . . . ?
C3 S2 C10 C11 -158.91(12) . . . . ?
C3 S2 C10 C15 23.91(16) . . . . ?
C15 C10 C11 C12 -1.8(2) . . . . ?
S2 C10 C11 C12 -179.15(13) . . . . ?
C10 C11 C12 C13 -0.3(3) . . . . ?
C11 C12 C13 C14 1.6(3) . . . . ?
C12 C13 C14 C15 -0.8(3) . . . . ?
C13 C14 C15 C10 -1.3(3) . . . . ?
C11 C10 C15 C14 2.6(3) . . . . ?
S2 C10 C15 C14 179.67(14) . . . . ?
F2 C16 C17 C18 178.44(11) . . . . ?
C21 C16 C17 C18 -1.70(19) . . . . ?
F2 C16 C17 S3 0.87(16) . . . . ?
C21 C16 C17 S3 -179.27(10) . . . . ?
C22 S3 C17 C16 -62.25(12) . . . . ?
C22 S3 C17 C18 120.26(11) . . . . ?
C16 C17 C18 C19 1.83(18) . . . . ?
S3 C17 C18 C19 179.39(10) . . . . ?
C16 C17 C18 S4 175.95(9) . . . . ?
S3 C17 C18 S4 -6.49(15) . . . . ?
C28 S4 C18 C19 -53.64(13) . . . . ?
C28 S4 C18 C17 132.43(11) . . . . ?
C17 C18 C19 F3 174.09(11) . . . . ?
S4 C18 C19 F3 0.02(17) . . . . ?
C17 C18 C19 C20 -2.2(2) . . . . ?
S4 C18 C19 C20 -176.31(11) . . . . ?
F3 C19 C20 C21 -174.04(11) . . . . ?
C18 C19 C20 C21 2.3(2) . . . . ?
F3 C19 C20 S5 0.49(18) . . . . ?
C18 C19 C20 S5 176.79(11) . . . . ?
C34 S5 C20 C19 41.57(13) . . . . ?
C34 S5 C20 C21 -143.98(11) . . . . ?
F2 C16 C21 C20 -178.40(11) . . . . ?
C17 C16 C21 C20 1.7(2) . . . . ?
F2 C16 C21 S6 0.63(17) . . . . ?
C17 C16 C21 S6 -179.24(10) . . . . ?
C19 C20 C21 C16 -1.89(19) . . . . ?
S5 C20 C21 C16 -176.65(10) . . . . ?
C19 C20 C21 S6 179.08(10) . . . . ?
S5 C20 C21 S6 4.32(15) . . . . ?
C40 S6 C21 C16 61.61(12) . . . . ?
C40 S6 C21 C20 -119.38(11) . . . . ?
C17 S3 C22 C23 -20.46(15) . . . . ?
C17 S3 C22 C27 162.93(14) . . . . ?
C27 C22 C23 C24 -2.0(3) . . . . ?
S3 C22 C23 C24 -178.48(14) . . . . ?
C22 C23 C24 C25 1.4(3) . . . . ?
C23 C24 C25 C26 0.3(3) . . . . ?
C24 C25 C26 C27 -1.5(4) . . . . ?
C25 C26 C27 C22 0.9(4) . . . . ?
C23 C22 C27 C26 0.9(3) . . . . ?
S3 C22 C27 C26 177.67(18) . . . . ?
C18 S4 C28 C29 -30.48(16) . . . . ?
C18 S4 C28 C33 154.79(14) . . . . ?
C33 C28 C29 C30 -0.5(3) . . . . ?
S4 C28 C29 C30 -175.03(15) . . . . ?
C28 C29 C30 C31 1.5(3) . . . . ?
C29 C30 C31 C32 -1.2(4) . . . . ?
C30 C31 C32 C33 -0.2(4) . . . . ?
C31 C32 C33 C28 1.3(4) . . . . ?
C29 C28 C33 C32 -0.9(3) . . . . ?
S4 C28 C33 C32 174.06(17) . . . . ?
C20 S5 C34 C39 -134.93(13) . . . . ?
C20 S5 C34 C35 48.56(15) . . . . ?
C39 C34 C35 C36 2.2(3) . . . . ?
S5 C34 C35 C36 178.68(16) . . . . ?
C34 C35 C36 C37 -1.6(3) . . . . ?
C35 C36 C37 C38 -0.2(4) . . . . ?
C36 C37 C38 C39 1.4(3) . . . . ?
C35 C34 C39 C38 -1.0(3) . . . . ?
S5 C34 C39 C38 -177.58(14) . . . . ?
C37 C38 C39 C34 -0.8(3) . . . . ?
C21 S6 C40 C45 -157.33(13) . . . . ?
C21 S6 C40 C41 26.50(15) . . . . ?
C45 C40 C41 C42 1.5(3) . . . . ?
S6 C40 C41 C42 177.53(14) . . . . ?
C40 C41 C42 C43 -1.1(3) . . . . ?
C41 C42 C43 C44 -0.4(3) . . . . ?
C42 C43 C44 C45 1.6(3) . . . . ?
C41 C40 C45 C44 -0.4(3) . . . . ?
S6 C40 C45 C44 -176.73(16) . . . . ?
C43 C44 C45 C40 -1.2(3) . . . . ?
